data_9005257
loop_
_publ_author_name
'Oberti, R.'
'Ungaretti, L.'
'Cannillo, E.'
'Hawthorne, F. C.'
'Memmi, I.'

_publ_section_title
;
 Temperature-dependent Al order-disorder in the
 tetrahedral double chain of C2/m amphiboles
 Sample: S(5)
;
_journal_name_full 'European Journal of Mineralogy'
_journal_page_first 1049
_journal_page_last 1063
_journal_volume 7
_journal_year 1995
_chemical_formula_sum
;Al0.86 Ca1.85 F0.042 Fe1.55 H1.958 K0.1 Mg2.98 Mn0.02 Na0.43 O23.958 Si7.49
 Ti0.21
;
_chemical_name_mineral Pargasite
_space_group_IT_number 12
_symmetry_space_group_name_Hall '-C 2y'
_symmetry_space_group_name_H-M 'C 1 2/m 1'
_cell_angle_alpha 90
_cell_angle_beta 105.03
_cell_angle_gamma 90
_cell_formula_units_Z 2
_cell_length_a 9.869
_cell_length_b 18.058
_cell_length_c 5.320
_cell_volume 915.666
_database_code_amcsd 0006603
_exptl_crystal_density_diffrn 3.184
_cod_original_formula_sum 'Na.43 K.1 Fe1.55 Mg2.98 Al.86 Ti.21 Ca1.85 Mn.02 Si7.49 H1.958 O23.958 F.042'
_cod_database_code 9005257

loop_
_space_group_symop_operation_xyz
x,y,z
1/2+x,1/2+y,z
x,-y,z
1/2+x,1/2-y,z
-x,y,-z
1/2-x,1/2+y,-z
-x,-y,-z
1/2-x,1/2-y,-z

loop_
_atom_site_label
_atom_site_fract_x
_atom_site_fract_y
_atom_site_fract_z
_atom_site_occupancy
_atom_site_U_iso_or_equiv
_atom_site_type_symbol
_atom_site_attached_hydrogens
NaA 0.00000 0.50000 0.00000 0.07800 0.04483 Na 0
KA 0.00000 0.50000 0.00000 0.02000 0.04483 K 0
NaAm 0.03620 0.50000 0.07190 0.07800 0.06193 Na 0
KAm 0.03620 0.50000 0.07190 0.02000 0.06193 K 0
NaA2 0.00000 0.46700 0.00000 0.07800 0.02406 Na 0
KA2 0.00000 0.46700 0.00000 0.02000 0.02406 K 0
FeM1 0.00000 0.08880 0.50000 0.31000 0.00722 Fe 0
MgM1 0.00000 0.08880 0.50000 0.69000 0.00722 Mg 0
AlM2 0.00000 0.17790 0.00000 0.15000 0.00659 Al 0
TiM2 0.00000 0.17790 0.00000 0.10500 0.00659 Ti 0
FeM2 0.00000 0.17790 0.00000 0.24500 0.00659 Fe 0
MgM2 0.00000 0.17790 0.00000 0.50000 0.00659 Mg 0
AlM3 0.00000 0.00000 0.00000 0.05000 0.00646 Al 0
FeM3 0.00000 0.00000 0.00000 0.35000 0.00646 Fe 0
MgM3 0.00000 0.00000 0.00000 0.60000 0.00646 Mg 0
CaM4 0.00000 0.27980 0.50000 0.46250 0.01051 Ca 0
NaM4 0.00000 0.27980 0.50000 0.01000 0.01051 Na 0
MnM4 0.00000 0.27980 0.50000 0.00500 0.01051 Mn 0
FeM4 0.00000 0.27980 0.50000 0.02250 0.01051 Fe 0
CaM4* 0.00000 0.25410 0.50000 0.46250 0.00887 Ca 0
NaM4* 0.00000 0.25410 0.50000 0.01000 0.00887 Na 0
MnM4* 0.00000 0.25410 0.50000 0.00500 0.00887 Mn 0
FeM4* 0.00000 0.25410 0.50000 0.02250 0.00887 Fe 0
SiT1 0.28060 0.08520 0.30070 0.94750 0.00557 Si 0
AlT1 0.28060 0.08520 0.30070 0.05250 0.00557 Al 0
SiT2 0.29060 0.17210 0.81110 0.92500 0.00608 Si 0
AlT2 0.29060 0.17210 0.81110 0.07500 0.00608 Al 0
H 0.19030 0.00000 0.76480 0.97900 0.03724 H 0
O1 0.10800 0.08880 0.21520 1.00000 0.00925 O 0
O2 0.11870 0.17380 0.73270 1.00000 0.00899 O 0
O3 0.10950 0.00000 0.71410 0.97900 0.01001 O 0
F3 0.10950 0.00000 0.71410 0.02100 0.01001 F 0
O4 0.36850 0.24960 0.79060 1.00000 0.01178 O 0
O5 0.34920 0.13860 0.10950 1.00000 0.01216 O 0
O6 0.34290 0.11770 0.60120 1.00000 0.01267 O 0
O7 0.33600 0.00000 0.28210 1.00000 0.01444 O 0

loop_
_cod_changelog_entry_id
_cod_changelog_entry_author
_cod_changelog_entry_date
_cod_changelog_entry_text
1
;cod-tools version 3.8.0
Id: cif_guess_AMCSD_atom_types 9581 2023-05-17 12:35:41Z saulius
;
2023-05-23T09:14:31+03:00
;Derived atom types and hydrogen counts
from atom names that follow the AMCSD naming convention
(Wat == water, O-H == hydroxyl).
;

loop_
_cod_related_entry_id
_cod_related_entry_database
_cod_related_entry_code
1 AMCSD 0006603
